data_2243241
loop_
_publ_author_name
'Sara\,co\(glu, Hanife'
'Do\(gan, Onur Erman'
'A\(gar, Tu\(ggan'
'Dege, Necmi'
'Iskenderov, Turganbay S.'

_publ_section_title
;
 Crystal structure, DFT and MEP study of
 (<i>E</i>)-2-{[(3-chlorophenyl)imino]methyl}-6-methylphenol
;
_journal_coeditor_code MW2154
_journal_issue 2
_journal_name_full 'Acta Crystallographica Section E'
_journal_page_first 141
_journal_page_last 144
_journal_paper_doi 10.1107/S2056989019017353
_journal_volume 76
_journal_year 2020
_chemical_formula_iupac 'C14 H12 Cl N O'
_chemical_formula_moiety 'C14 H12 Cl N O'
_chemical_formula_sum 'C14 H12 Cl N O'
_chemical_formula_weight 245.70
_chemical_name_systematic
;
(<i>E</i>)-2-{[(3-Chlorophenyl)imino]methyl}-6-methylphenol
;
_space_group_crystal_system orthorhombic
_space_group_IT_number 61
_space_group_name_Hall '-P 2ac 2ab'
_space_group_name_H-M_alt 'P b c a'
_atom_sites_solution_hydrogens geom
_atom_sites_solution_primary other
_audit_creation_method SHELXL-2016/6
_cell_angle_alpha 90
_cell_angle_beta 90
_cell_angle_gamma 90
_cell_formula_units_Z 8
_cell_length_a 14.0717(8)
_cell_length_b 6.4811(4)
_cell_length_c 26.767(2)
_cell_measurement_reflns_used 15471
_cell_measurement_temperature 296(2)
_cell_measurement_theta_max 25.17
_cell_measurement_theta_min 1.45
_cell_volume 2441.2(3)
_computing_cell_refinement
;
X-AREA (Stoe & Cie, 2002)
;
_computing_data_collection
;
X-AREA (Stoe & Cie, 2002)
;
_computing_data_reduction
;
X-RED32 (Stoe & Cie, 2002)
;
_computing_molecular_graphics
;
ORTEP-3 for Windows (Farrugia, 2012)
;
_computing_publication_material
;
Mercury (Macrae <i>et al.</i>,  2006), WinGX (Farrugia, 2012)
and PLATON (Spek, 2009)
;
_computing_structure_refinement
;
SHELXL2018 (Sheldrick, 2015b)
;
_computing_structure_solution
;
SHELXT2018 (Sheldrick, 2015a)
;
_diffrn_ambient_temperature 296(2)
_diffrn_detector 'image plate (34 cm diameter)'
_diffrn_detector_area_resol_mean 6.67
_diffrn_measured_fraction_theta_full 0.996
_diffrn_measured_fraction_theta_max 0.996
_diffrn_measurement_device '2-circle goniometer'
_diffrn_measurement_device_type 'Stoe IPDS 2'
_diffrn_measurement_method 'rotation method'
_diffrn_radiation_monochromator 'plane graphite'
_diffrn_radiation_type 'Mo K\a'
_diffrn_radiation_wavelength 0.71073
_diffrn_reflns_av_R_equivalents 0.0330
_diffrn_reflns_av_unetI/netI 0.0210
_diffrn_reflns_limit_h_max 16
_diffrn_reflns_limit_h_min -16
_diffrn_reflns_limit_k_max 7
_diffrn_reflns_limit_k_min -6
_diffrn_reflns_limit_l_max 31
_diffrn_reflns_limit_l_min -30
_diffrn_reflns_number 10011
_diffrn_reflns_theta_full 24.607
_diffrn_reflns_theta_max 24.607
_diffrn_reflns_theta_min 1.522
_diffrn_source 'sealed X-ray tube, 12 x 0.4 mm long-fine focus'
_diffrn_source_current 45
_diffrn_source_power 2.25
_diffrn_source_voltage 50
_exptl_absorpt_coefficient_mu 0.294
_exptl_absorpt_correction_T_max 0.9071
_exptl_absorpt_correction_T_min 0.8204
_exptl_absorpt_correction_type integration
_exptl_absorpt_process_details
;
(X-RED32; Stoe & Cie, 2002)
;
_exptl_crystal_colour orange
_exptl_crystal_density_diffrn 1.337
_exptl_crystal_description prism
_exptl_crystal_F_000 1024
_exptl_crystal_size_max 0.45
_exptl_crystal_size_mid 0.43
_exptl_crystal_size_min 0.38
_refine_diff_density_max 0.162
_refine_diff_density_min -0.240
_refine_ls_extinction_method none
_refine_ls_goodness_of_fit_ref 1.047
_refine_ls_hydrogen_treatment constr
_refine_ls_matrix_type full
_refine_ls_number_parameters 155
_refine_ls_number_reflns 2052
_refine_ls_number_restraints 0
_refine_ls_restrained_S_all 1.047
_refine_ls_R_factor_all 0.0493
_refine_ls_R_factor_gt 0.0393
_refine_ls_shift/su_max 0.000
_refine_ls_shift/su_mean 0.000
_refine_ls_structure_factor_coef Fsqd
_refine_ls_weighting_details 'w=1/[\s^2^(Fo^2^)+(0.0666P)^2^+0.3364P] where P=(Fo^2^+2Fc^2^)/3'
_refine_ls_weighting_scheme calc
_refine_ls_wR_factor_gt 0.1114
_refine_ls_wR_factor_ref 0.1167
_reflns_number_gt 1669
_reflns_number_total 2052
_reflns_threshold_expression 'I > 2\s(I)'
_cod_data_source_file mw2154sup1.cif
_cod_data_source_block I
_cod_original_cell_volume 2441.1(3)
_cod_database_code 2243241
_shelx_space_group_comment
;
The symmetry employed for this shelxl refinement is uniquely defined
by the following loop, which should always be used as a source of
symmetry information in preference to the above space-group names.
They are only intended as comments.
;

loop_
_space_group_symop_operation_xyz
'x, y, z'
'-x+1/2, -y, z+1/2'
'x+1/2, -y+1/2, -z'
'-x, y+1/2, -z+1/2'
'-x, -y, -z'
'x-1/2, y, -z-1/2'
'-x-1/2, y-1/2, z'
'x, -y-1/2, z-1/2'

loop_
_atom_site_type_symbol
_atom_site_label
_atom_site_fract_x
_atom_site_fract_y
_atom_site_fract_z
_atom_site_U_iso_or_equiv
_atom_site_adp_type
_atom_site_calc_flag
_atom_site_occupancy
Cl Cl1 0.33517(5) 0.79127(10) 0.03649(2) 0.0888(3) Uani d 1
C C12 0.32979(13) 0.7525(3) 0.13616(8) 0.0632(5) Uani d 1
H H12 0.296569 0.876559 0.136229 0.076 Uiso calc 1
C C13 0.35979(13) 0.6646(3) 0.09213(7) 0.0565(5) Uani d 1
C C11 0.35033(14) 0.6518(3) 0.18009(8) 0.0655(5) Uani d 1
H H11 0.330163 0.707801 0.210266 0.079 Uiso calc 1
C C14 0.40948(13) 0.4816(3) 0.09088(7) 0.0554(5) Uani d 1
H H14 0.428370 0.425004 0.060536 0.067 Uiso calc 1
C C9 0.43105(12) 0.3826(3) 0.13554(6) 0.0501(4) Uani d 1
C C10 0.40037(13) 0.4690(3) 0.18002(7) 0.0581(5) Uani d 1
H H10 0.413635 0.403110 0.210087 0.070 Uiso calc 1
C C8 0.51952(12) 0.1055(3) 0.10169(7) 0.0533(4) Uani d 1
H H8 0.511386 0.163728 0.070226 0.064 Uiso calc 1
N N1 0.48348(10) 0.1964(2) 0.13929(5) 0.0524(4) Uani d 1
C C4 0.60571(14) -0.1837(3) 0.06298(7) 0.0617(5) Uani d 1
H H4 0.594284 -0.124767 0.031869 0.074 Uiso calc 1
C C5 0.57270(12) -0.0849(3) 0.10589(6) 0.0507(4) Uani d 1
C C3 0.65470(14) -0.3660(3) 0.06587(8) 0.0658(5) Uani d 1
H H3 0.676683 -0.430204 0.037024 0.079 Uiso calc 1
C C6 0.59085(12) -0.1759(3) 0.15252(6) 0.0511(4) Uani d 1
O O1 0.56117(10) -0.0861(2) 0.19521(4) 0.0668(4) Uani d 1
H H1 0.533250 0.021525 0.188623 0.100 Uiso calc 1
C C2 0.67106(13) -0.4535(3) 0.11231(8) 0.0631(5) Uani d 1
H H2 0.703893 -0.577825 0.114078 0.076 Uiso calc 1
C C1 0.64031(13) -0.3625(3) 0.15602(7) 0.0563(5) Uani d 1
C C7 0.65775(16) -0.4616(4) 0.20614(9) 0.0763(6) Uani d 1
H H7A 0.694377 -0.585261 0.201724 0.114 Uiso calc 1
H H7B 0.598004 -0.495240 0.221426 0.114 Uiso calc 1
H H7C 0.691973 -0.367515 0.227197 0.114 Uiso calc 1

loop_
_atom_site_aniso_label
_atom_site_aniso_U_11
_atom_site_aniso_U_22
_atom_site_aniso_U_33
_atom_site_aniso_U_12
_atom_site_aniso_U_13
_atom_site_aniso_U_23
Cl1 0.1145(5) 0.0730(4) 0.0790(4) 0.0241(3) -0.0112(3) 0.0176(3)
C12 0.0587(11) 0.0503(11) 0.0807(15) 0.0027(9) 0.0037(9) -0.0065(10)
C13 0.0583(10) 0.0475(11) 0.0637(11) 0.0008(8) -0.0049(8) 0.0044(9)
C11 0.0684(12) 0.0645(13) 0.0635(12) 0.0014(10) 0.0096(9) -0.0150(10)
C14 0.0651(11) 0.0511(11) 0.0502(10) 0.0032(9) -0.0001(8) 0.0002(8)
C9 0.0527(9) 0.0450(10) 0.0526(9) -0.0037(8) -0.0025(7) 0.0014(8)
C10 0.0644(11) 0.0594(12) 0.0506(10) -0.0040(9) 0.0028(8) -0.0030(9)
C8 0.0620(11) 0.0483(10) 0.0498(9) -0.0007(8) -0.0023(8) 0.0062(8)
N1 0.0595(9) 0.0461(9) 0.0517(8) 0.0007(7) -0.0021(6) 0.0006(7)
C4 0.0693(11) 0.0610(13) 0.0546(11) 0.0007(10) 0.0075(9) 0.0022(9)
C5 0.0545(9) 0.0454(10) 0.0520(10) -0.0020(8) 0.0018(7) 0.0011(8)
C3 0.0676(12) 0.0597(12) 0.0702(13) 0.0030(10) 0.0129(9) -0.0078(10)
C6 0.0532(9) 0.0483(11) 0.0518(10) -0.0016(8) -0.0018(7) 0.0006(8)
O1 0.0889(10) 0.0615(9) 0.0500(7) 0.0148(7) -0.0033(6) 0.0003(6)
C2 0.0545(10) 0.0492(11) 0.0854(14) 0.0022(8) 0.0064(9) 0.0017(10)
C1 0.0521(9) 0.0512(11) 0.0655(11) -0.0010(8) -0.0028(8) 0.0064(9)
C7 0.0836(15) 0.0674(14) 0.0779(14) 0.0115(11) -0.0107(11) 0.0173(11)

loop_
_atom_type_symbol
_atom_type_description
_atom_type_scat_dispersion_real
_atom_type_scat_dispersion_imag
_atom_type_scat_source
C C 0.0033 0.0016 'International Tables Vol C Tables 4.2.6.8 and 6.1.1.4'
H H 0.0000 0.0000 'International Tables Vol C Tables 4.2.6.8 and 6.1.1.4'
Cl Cl 0.1484 0.1585 'International Tables Vol C Tables 4.2.6.8 and 6.1.1.4'
N N 0.0061 0.0033 'International Tables Vol C Tables 4.2.6.8 and 6.1.1.4'
O O 0.0106 0.0060 'International Tables Vol C Tables 4.2.6.8 and 6.1.1.4'

loop_
_geom_angle_atom_site_label_1
_geom_angle_atom_site_label_2
_geom_angle_atom_site_label_3
_geom_angle
C13 C12 C11 118.11(18)
C13 C12 H12 120.9
C11 C12 H12 120.9
C12 C13 C14 122.25(18)
C12 C13 Cl1 118.56(15)
C14 C13 Cl1 119.19(15)
C12 C11 C10 120.94(18)
C12 C11 H11 119.5
C10 C11 H11 119.5
C13 C14 C9 119.17(17)
C13 C14 H14 120.4
C9 C14 H14 120.4
C10 C9 C14 118.98(17)
C10 C9 N1 116.45(16)
C14 C9 N1 124.57(16)
C11 C10 C9 120.54(18)
C11 C10 H10 119.7
C9 C10 H10 119.7
N1 C8 C5 122.65(16)
N1 C8 H8 118.7
C5 C8 H8 118.7
C8 N1 C9 123.07(15)
C3 C4 C5 121.12(18)
C3 C4 H4 119.4
C5 C4 H4 119.4
C4 C5 C6 118.61(16)
C4 C5 C8 119.96(16)
C6 C5 C8 121.42(16)
C4 C3 C2 119.16(19)
C4 C3 H3 120.4
C2 C3 H3 120.4
O1 C6 C1 118.05(15)
O1 C6 C5 121.05(16)
C1 C6 C5 120.90(16)
C6 O1 H1 109.5
C1 C2 C3 122.26(18)
C1 C2 H2 118.9
C3 C2 H2 118.9
C2 C1 C6 117.95(17)
C2 C1 C7 121.44(18)
C6 C1 C7 120.61(17)
C1 C7 H7A 109.5
C1 C7 H7B 109.5
H7A C7 H7B 109.5
C1 C7 H7C 109.5
H7A C7 H7C 109.5
H7B C7 H7C 109.5

loop_
_geom_bond_atom_site_label_1
_geom_bond_atom_site_label_2
_geom_bond_distance
Cl1 C13 1.7357(19)
C12 C13 1.375(3)
C12 C11 1.376(3)
C12 H12 0.9300
C13 C14 1.377(3)
C11 C10 1.378(3)
C11 H11 0.9300
C14 C9 1.390(2)
C14 H14 0.9300
C9 C10 1.385(2)
C9 N1 1.418(2)
C10 H10 0.9300
C8 N1 1.271(2)
C8 C5 1.448(2)
C8 H8 0.9300
C4 C3 1.370(3)
C4 C5 1.395(2)
C4 H4 0.9300
C5 C6 1.404(2)
C3 C2 1.386(3)
C3 H3 0.9300
C6 O1 1.348(2)
C6 C1 1.399(3)
O1 H1 0.8200
C2 C1 1.380(3)
C2 H2 0.9300
C1 C7 1.507(3)
C7 H7A 0.9600
C7 H7B 0.9600
C7 H7C 0.9600

loop_
_geom_hbond_atom_site_label_D
_geom_hbond_atom_site_label_H
_geom_hbond_atom_site_label_A
_geom_hbond_site_symmetry_A
_geom_hbond_distance_DH
_geom_hbond_distance_HA
_geom_hbond_distance_DA
_geom_hbond_angle_DHA
O1 H1 N1 . 0.82 1.88 2.605(2) 147.6
C10 H10 O1 4_655 0.93 2.56 3.402(2) 150.7
C2 H2 Cg1 7_755 0.93 2.75 3.561(2) 147
C12 H12 Cg2 7_665 0.93 2.78 3.589(2) 147

loop_
_geom_torsion_atom_site_label_1
_geom_torsion_atom_site_label_2
_geom_torsion_atom_site_label_3
_geom_torsion_atom_site_label_4
_geom_torsion
C11 C12 C13 C14 -0.3(3)
C11 C12 C13 Cl1 -179.48(15)
C13 C12 C11 C10 0.6(3)
C12 C13 C14 C9 -0.6(3)
Cl1 C13 C14 C9 178.56(14)
C13 C14 C9 C10 1.2(3)
C13 C14 C9 N1 -178.54(16)
C12 C11 C10 C9 -0.1(3)
C14 C9 C10 C11 -0.9(3)
N1 C9 C10 C11 178.88(16)
C5 C8 N1 C9 -179.81(15)
C10 C9 N1 C8 -176.76(17)
C14 C9 N1 C8 3.0(3)
C3 C4 C5 C6 0.2(3)
C3 C4 C5 C8 -178.79(17)
N1 C8 C5 C4 176.22(18)
N1 C8 C5 C6 -2.7(3)
C5 C4 C3 C2 0.3(3)
C4 C5 C6 O1 179.49(16)
C8 C5 C6 O1 -1.6(3)
C4 C5 C6 C1 -0.5(3)
C8 C5 C6 C1 178.43(16)
C4 C3 C2 C1 -0.5(3)
C3 C2 C1 C6 0.2(3)
C3 C2 C1 C7 179.21(19)
O1 C6 C1 C2 -179.65(16)
C5 C6 C1 C2 0.3(3)
O1 C6 C1 C7 1.3(3)
C5 C6 C1 C7 -178.70(17)

_cod_database_fobs_code 2243241
